data_7045945
loop_
_publ_author_name
'Oschmann, W.'
'Borner, C.'
'Kleeberg, C.'

_publ_section_title
;
 Unsymmetrical diborane(4) derivatives by copper mediated B-B coupling.
;
_journal_issue 15
_journal_name_full 'Dalton transactions (Cambridge, England : 2003)'
_journal_page_first 5318
_journal_page_last 5327
_journal_paper_doi 10.1039/c8dt00627j
_journal_volume 47
_journal_year 2018
_chemical_formula_moiety '0.5 ((C11H22B2O4), 0.42 (C11H22B2O4), 0.08 (C12H24B2O4)'
_chemical_formula_sum 'C11.08 H22.16 B2 O4'
_chemical_formula_weight 241.02
_space_group_crystal_system monoclinic
_space_group_IT_number 14
_space_group_name_Hall '-P 2ybc'
_space_group_name_H-M_alt 'P 1 21/c 1'
_symmetry_space_group_name_Hall '-P 2ybc'
_symmetry_space_group_name_H-M 'P 1 21/c 1'
_atom_sites_solution_hydrogens geom
_atom_sites_solution_primary iterative
_atom_sites_solution_secondary difmap
_audit_creation_method SHELXL-2014/7
_audit_update_record
;
2018-01-30 deposited with the CCDC.
2018-03-13 downloaded from the CCDC.
;
_cell_angle_alpha 90
_cell_angle_beta 92.014(4)
_cell_angle_gamma 90
_cell_formula_units_Z 8
_cell_length_a 20.4063(9)
_cell_length_b 11.6263(5)
_cell_length_c 11.6803(4)
_cell_measurement_reflns_used 8654
_cell_measurement_temperature 101(2)
_cell_measurement_theta_max 74.0200
_cell_measurement_theta_min 4.3200
_cell_volume 2769.4(2)
_computing_cell_refinement
;
 CrysAlisPro 1.171.38.43 (Rigaku Oxford Diffraction, 2015)
;
_computing_data_collection
;
 CrysAlisPro 1.171.38.43 (Rigaku Oxford Diffraction, 2015)
;
_computing_data_reduction
;

 CrysAlisPro 1.171.38.43 (Rigaku Oxford Diffraction, 2015)
;
_computing_molecular_graphics
;
 K. Brandenburg, 2017, Diamond 4.4.1, Crystal Impact GbR, Bonn, Germany.
;
_computing_publication_material
;
 WinGX v2014.1 (L. J. Farrugia, J. Appl. Cryst., 2012, 45, 849-854.)
;
_computing_structure_refinement
;
 SHELXL-2014/7 (G. M. Sheldrick, Acta Cryst., 2015, C71, 3--8)
;
_computing_structure_solution
;
 SHELXT (Ver. 2014/5) (G. M. Sheldrick, Acta Cryst., 2015, A71, 3--8)
;
_diffrn_ambient_environment N~2~
_diffrn_ambient_temperature 101(2)
_diffrn_detector 'CCD plate'
_diffrn_detector_area_resol_mean 10.3543
_diffrn_detector_type Atlas
_diffrn_measured_fraction_theta_full 1.000
_diffrn_measured_fraction_theta_max 1.000
_diffrn_measurement_device 'four-circle diffractometer'
_diffrn_measurement_device_type 'Oxford Diffraction, Xcalibur, Atlas, Nova'
_diffrn_measurement_method \w-scan
_diffrn_radiation_monochromator mirror
_diffrn_radiation_type CuK\a
_diffrn_radiation_wavelength 1.54184
_diffrn_reflns_av_R_equivalents 0.0758
_diffrn_reflns_av_unetI/netI 0.0339
_diffrn_reflns_Laue_measured_fraction_full 1.000
_diffrn_reflns_Laue_measured_fraction_max 1.000
_diffrn_reflns_limit_h_max 24
_diffrn_reflns_limit_h_min -24
_diffrn_reflns_limit_k_max 13
_diffrn_reflns_limit_k_min -13
_diffrn_reflns_limit_l_max 14
_diffrn_reflns_limit_l_min -12
_diffrn_reflns_number 49157
_diffrn_reflns_point_group_measured_fraction_full 1.000
_diffrn_reflns_point_group_measured_fraction_max 1.000
_diffrn_reflns_theta_full 67.684
_diffrn_reflns_theta_max 67.997
_diffrn_reflns_theta_min 4.336
_diffrn_source 'micro-focus sealed X-ray tube'
_diffrn_source_type 'Nova (Cu) X-ray Source'
_exptl_absorpt_coefficient_mu 0.667
_exptl_absorpt_correction_T_max 1.00000
_exptl_absorpt_correction_T_min 0.84773
_exptl_absorpt_correction_type multi-scan
_exptl_absorpt_process_details
;
 CrysAlisPro 1.171.38.43 (Rigaku Oxford Diffraction, 2015)
 Empirical absorption correction using spherical harmonics,
 implemented in SCALE3 ABSPACK scaling algorithm.
;
_exptl_crystal_colour 'clear colourless'
_exptl_crystal_density_diffrn 1.156
_exptl_crystal_description irregular
_exptl_crystal_F_000 1045
_exptl_crystal_recrystallization_method
;
 From a solution in n-pentane at -40 deg C.
;
_exptl_crystal_size_max 0.182
_exptl_crystal_size_mid 0.17
_exptl_crystal_size_min 0.093
_refine_diff_density_max 0.623
_refine_diff_density_min -0.209
_refine_diff_density_rms 0.045
_refine_ls_extinction_method none
_refine_ls_goodness_of_fit_ref 1.039
_refine_ls_hydrogen_treatment constr
_refine_ls_matrix_type full
_refine_ls_number_parameters 396
_refine_ls_number_reflns 5034
_refine_ls_number_restraints 68
_refine_ls_restrained_S_all 1.053
_refine_ls_R_factor_all 0.0723
_refine_ls_R_factor_gt 0.0541
_refine_ls_shift/su_max 0.000
_refine_ls_shift/su_mean 0.000
_refine_ls_structure_factor_coef Fsqd
_refine_ls_weighting_details 'w=1/[\s^2^(Fo^2^)+(0.0893P)^2^+0.7011P] where P=(Fo^2^+2Fc^2^)/3'
_refine_ls_weighting_scheme calc
_refine_ls_wR_factor_gt 0.1454
_refine_ls_wR_factor_ref 0.1600
_reflns_number_gt 3817
_reflns_number_total 5034
_reflns_threshold_expression 'I > 2\s(I)'
_cod_data_source_file c8dt00627j2.cif
_cod_data_source_block wo14wo
_cod_depositor_comments 'Adding full bibliography for 7045941--7045953.cif.'
_cod_database_code 7045945
_shelx_shelxl_version_number 2014/7
_shelx_space_group_comment
;
The symmetry employed for this shelxl refinement is uniquely defined
by the following loop, which should always be used as a source of
symmetry information in preference to the above space-group names.
They are only intended as comments.
;

loop_
_space_group_symop_operation_xyz
'x, y, z'
'-x, y+1/2, -z+1/2'
'-x, -y, -z'
'x, -y-1/2, z-1/2'

loop_
_atom_site_label
_atom_site_type_symbol
_atom_site_fract_x
_atom_site_fract_y
_atom_site_fract_z
_atom_site_U_iso_or_equiv
_atom_site_adp_type
_atom_site_occupancy
_atom_site_site_symmetry_order
_atom_site_calc_flag
_atom_site_refinement_flags_posn
_atom_site_refinement_flags_adp
_atom_site_refinement_flags_occupancy
_atom_site_disorder_assembly
_atom_site_disorder_group
C1 C 0.93677(9) 0.06511(17) 0.25020(16) 0.0342(4) Uani 1 1 d . . . . .
C2 C 0.97864(10) 0.16750(18) 0.29723(18) 0.0384(5) Uani 1 1 d . . . . .
C3 C 0.96191(12) 0.0141(2) 0.14032(18) 0.0452(5) Uani 1 1 d . . . . .
H3A H 0.9300 -0.0415 0.1089 0.068 Uiso 1 1 calc R U . . .
H3B H 1.0038 -0.0247 0.1567 0.068 Uiso 1 1 calc R U . . .
H3C H 0.9682 0.0757 0.0845 0.068 Uiso 1 1 calc R U . . .
C4 C 0.92539(11) -0.0303(2) 0.3356(2) 0.0466(5) Uani 1 1 d . . . . .
H4A H 0.9067 0.0022 0.4047 0.070 Uiso 1 1 calc R U . . .
H4B H 0.9672 -0.0679 0.3559 0.070 Uiso 1 1 calc R U . . .
H4C H 0.8949 -0.0869 0.3015 0.070 Uiso 1 1 calc R U . . .
C5 C 1.05049(11) 0.1618(2) 0.2696(3) 0.0569(6) Uani 1 1 d . . . . .
H5A H 1.0549 0.1633 0.1864 0.085 Uiso 1 1 calc R U . . .
H5B H 1.0696 0.0906 0.3008 0.085 Uiso 1 1 calc R U . . .
H5C H 1.0735 0.2280 0.3039 0.085 Uiso 1 1 calc R U . . .
C6 C 0.97069(15) 0.1900(2) 0.4241(2) 0.0591(7) Uani 1 1 d . . . . .
H6A H 0.9911 0.2637 0.4449 0.089 Uiso 1 1 calc R U . . .
H6B H 0.9919 0.1282 0.4688 0.089 Uiso 1 1 calc R U . . .
H6C H 0.9239 0.1925 0.4404 0.089 Uiso 1 1 calc R U . . .
C7 C 0.71025(10) 0.36630(18) 0.11935(18) 0.0400(5) Uani 1 1 d . . . . .
H7A H 0.6934 0.4119 0.1836 0.048 Uiso 1 1 calc R U . . .
H7B H 0.6739 0.3180 0.0881 0.048 Uiso 1 1 calc R U . . .
C8 C 0.73278(9) 0.44747(17) 0.02651(17) 0.0372(4) Uani 1 1 d . . . . .
C9 C 0.79244(10) 0.51143(17) 0.07751(19) 0.0396(5) Uani 1 1 d . . . . .
H9A H 0.8103 0.5627 0.0185 0.048 Uiso 1 1 calc R U . . .
H9B H 0.7786 0.5600 0.1419 0.048 Uiso 1 1 calc R U . . .
C10 C 0.75075(11) 0.3811(2) -0.08039(19) 0.0468(5) Uani 1 1 d . . . . .
H10A H 0.7853 0.3253 -0.0605 0.070 Uiso 1 1 calc R U . . .
H10B H 0.7666 0.4349 -0.1379 0.070 Uiso 1 1 calc R U . . .
H10C H 0.7120 0.3406 -0.1115 0.070 Uiso 1 1 calc R U . . .
C11 C 0.67853(11) 0.5343(2) -0.0031(2) 0.0534(6) Uani 1 1 d . . . . .
H11A H 0.6385 0.4931 -0.0274 0.080 Uiso 1 1 calc R U . . .
H11B H 0.6924 0.5841 -0.0654 0.080 Uiso 1 1 calc R U . . .
H11C H 0.6699 0.5811 0.0644 0.080 Uiso 1 1 calc R U . . .
C12 C 0.76103(10) 0.5692(2) 0.44492(18) 0.0433(5) Uani 1 1 d D . . . .
C13 C 0.71793(11) 0.57818(19) 0.55059(19) 0.0435(5) Uani 1 1 d D . . . .
C14 C 0.79827(14) 0.4571(2) 0.4331(2) 0.0628(7) Uani 1 1 d D . . . .
H14A H 0.7671 0.3930 0.4275 0.094 Uiso 1 1 calc R U . . .
H14B H 0.8277 0.4462 0.5003 0.094 Uiso 1 1 calc R U . . .
H14C H 0.8240 0.4597 0.3639 0.094 Uiso 1 1 calc R U . . .
C15 C 0.80666(12) 0.6724(2) 0.4329(2) 0.0578(6) Uani 1 1 d D . . . .
H15A H 0.8260 0.6708 0.3573 0.087 Uiso 1 1 calc R U . . .
H15B H 0.8416 0.6690 0.4925 0.087 Uiso 1 1 calc R U . . .
H15C H 0.7816 0.7437 0.4412 0.087 Uiso 1 1 calc R U . . .
C16 C 0.69122(14) 0.4639(2) 0.5896(3) 0.0681(8) Uani 1 1 d D . . . .
H16A H 0.6572 0.4771 0.6453 0.102 Uiso 1 1 calc R U . . .
H16B H 0.7268 0.4184 0.6253 0.102 Uiso 1 1 calc R U . . .
H16C H 0.6723 0.4222 0.5234 0.102 Uiso 1 1 calc R U . . .
C17 C 0.74937(13) 0.6418(2) 0.6523(2) 0.0549(6) Uani 1 1 d D . . . .
H17A H 0.7605 0.7203 0.6293 0.082 Uiso 1 1 calc R U . . .
H17B H 0.7893 0.6014 0.6784 0.082 Uiso 1 1 calc R U . . .
H17C H 0.7185 0.6447 0.7147 0.082 Uiso 1 1 calc R U . . .
B1 B 0.88571(10) 0.23525(19) 0.20587(17) 0.0322(4) Uani 1 1 d . . . . .
B2 B 0.82602(11) 0.32854(19) 0.15733(19) 0.0337(4) Uani 1 1 d . . . . .
B3 B 0.65982(12) 0.6345(2) 0.3886(2) 0.0435(5) Uani 1 1 d . . . . .
B4 B 0.59889(14) 0.6899(2) 0.2997(2) 0.0493(6) Uani 1 1 d . . . . .
O1 O 0.87404(6) 0.12019(11) 0.22045(12) 0.0360(3) Uani 1 1 d . . . . .
O2 O 0.94862(6) 0.26614(12) 0.23718(12) 0.0368(3) Uani 1 1 d . . . . .
O3 O 0.76277(7) 0.29320(12) 0.16153(12) 0.0380(3) Uani 1 1 d . . . . .
O4 O 0.84307(6) 0.43382(11) 0.11804(12) 0.0379(3) Uani 1 1 d . . . . .
O5 O 0.71237(8) 0.57754(15) 0.34944(13) 0.0514(4) Uani 1 1 d D . . . .
O6 O 0.66192(8) 0.64571(14) 0.50593(14) 0.0498(4) Uani 1 1 d D . . . .
O7 O 0.57917(9) 0.62871(19) 0.20574(16) 0.0531(6) Uani 0.837(3) 1 d . . P A 1
O8 O 0.58040(16) 0.7983(2) 0.3172(3) 0.0694(9) Uani 0.837(3) 1 d . . P A 1
C18 C 0.53280(16) 0.6797(3) 0.1238(3) 0.0553(8) Uani 0.837(3) 1 d . . P A 1
H18A H 0.5055 0.6182 0.0878 0.066 Uiso 0.837(3) 1 calc R U P A 1
H18B H 0.5571 0.7181 0.0627 0.066 Uiso 0.837(3) 1 calc R U P A 1
C19 C 0.48895(14) 0.7660(4) 0.1793(2) 0.0442(7) Uani 0.837(3) 1 d . . P A 1
C20 C 0.5334(2) 0.8517(4) 0.2382(4) 0.0731(13) Uani 0.837(3) 1 d . . P A 1
H20A H 0.5573 0.8950 0.1798 0.088 Uiso 0.837(3) 1 calc R U P A 1
H20B H 0.5066 0.9072 0.2806 0.088 Uiso 0.837(3) 1 calc R U P A 1
C21 C 0.4462(3) 0.7058(8) 0.2640(6) 0.101(3) Uani 0.837(3) 1 d . . P A 1
H21A H 0.4740 0.6703 0.3243 0.151 Uiso 0.837(3) 1 calc R U P A 1
H21B H 0.4201 0.6463 0.2243 0.151 Uiso 0.837(3) 1 calc R U P A 1
H21C H 0.4169 0.7620 0.2982 0.151 Uiso 0.837(3) 1 calc R U P A 1
C22 C 0.44532(19) 0.8283(3) 0.0923(3) 0.0747(11) Uani 0.837(3) 1 d . . P A 1
H22A H 0.4156 0.8797 0.1320 0.112 Uiso 0.837(3) 1 calc R U P A 1
H22B H 0.4196 0.7721 0.0472 0.112 Uiso 0.837(3) 1 calc R U P A 1
H22C H 0.4725 0.8734 0.0413 0.112 Uiso 0.837(3) 1 calc R U P A 1
O101 O 0.5323(6) 0.6371(12) 0.3014(16) 0.094(5) Uani 0.163(3) 1 d D U P A 2
O102 O 0.5893(8) 0.7909(15) 0.2560(15) 0.074(4) Uani 0.163(3) 1 d D U P A 2
C101 C 0.4969(9) 0.696(2) 0.1880(16) 0.066(5) Uani 0.163(3) 1 d D U P A 2
C102 C 0.5134(13) 0.816(2) 0.208(2) 0.067(6) Uani 0.163(3) 1 d D U P A 2
C103 C 0.5089(10) 0.6543(17) 0.0741(16) 0.068(5) Uani 0.163(3) 1 d D U P A 2
H10D H 0.5532 0.6762 0.0529 0.102 Uiso 0.163(3) 1 calc R U P A 2
H10E H 0.4768 0.6882 0.0196 0.102 Uiso 0.163(3) 1 calc R U P A 2
H10F H 0.5048 0.5703 0.0725 0.102 Uiso 0.163(3) 1 calc R U P A 2
C104 C 0.4280(15) 0.681(3) 0.232(3) 0.085(10) Uani 0.163(3) 1 d D U P A 2
H10G H 0.4103 0.6062 0.2068 0.127 Uiso 0.163(3) 1 calc R U P A 2
H10H H 0.3996 0.7425 0.2023 0.127 Uiso 0.163(3) 1 calc R U P A 2
H10I H 0.4297 0.6834 0.3162 0.127 Uiso 0.163(3) 1 calc R U P A 2
C105 C 0.5209(12) 0.896(2) 0.113(2) 0.094(7) Uani 0.163(3) 1 d D U P A 2
H10J H 0.5253 0.9743 0.1428 0.141 Uiso 0.163(3) 1 calc R U P A 2
H10K H 0.4822 0.8913 0.0608 0.141 Uiso 0.163(3) 1 calc R U P A 2
H10L H 0.5601 0.8756 0.0712 0.141 Uiso 0.163(3) 1 calc R U P A 2
C106 C 0.4814(10) 0.8752(15) 0.3127(15) 0.066(5) Uani 0.163(3) 1 d D U P A 2
H10M H 0.4553 0.8186 0.3534 0.099 Uiso 0.163(3) 1 calc R U P A 2
H10N H 0.4530 0.9383 0.2856 0.099 Uiso 0.163(3) 1 calc R U P A 2
H10O H 0.5160 0.9056 0.3646 0.099 Uiso 0.163(3) 1 calc R U P A 2

loop_
_atom_site_aniso_label
_atom_site_aniso_U_11
_atom_site_aniso_U_22
_atom_site_aniso_U_33
_atom_site_aniso_U_23
_atom_site_aniso_U_13
_atom_site_aniso_U_12
C1 0.0350(9) 0.0374(10) 0.0301(9) 0.0048(8) -0.0024(7) 0.0058(8)
C2 0.0373(10) 0.0399(10) 0.0372(10) 0.0053(8) -0.0089(8) 0.0042(8)
C3 0.0548(12) 0.0452(11) 0.0354(11) 0.0016(9) -0.0005(9) 0.0138(10)
C4 0.0497(12) 0.0449(11) 0.0453(12) 0.0149(10) 0.0018(10) 0.0057(9)
C5 0.0347(11) 0.0508(13) 0.0845(18) 0.0106(13) -0.0091(11) 0.0053(9)
C6 0.0816(18) 0.0590(14) 0.0351(12) -0.0013(10) -0.0205(12) 0.0066(13)
C7 0.0327(9) 0.0453(11) 0.0417(11) -0.0006(9) -0.0007(8) 0.0018(8)
C8 0.0350(10) 0.0394(10) 0.0368(10) 0.0016(8) -0.0034(8) 0.0080(8)
C9 0.0387(10) 0.0329(9) 0.0470(11) 0.0042(8) -0.0015(9) 0.0045(8)
C10 0.0461(11) 0.0563(13) 0.0377(11) -0.0004(10) -0.0030(9) 0.0074(10)
C11 0.0432(12) 0.0543(13) 0.0621(15) 0.0045(11) -0.0065(10) 0.0158(10)
C12 0.0423(11) 0.0507(12) 0.0359(10) -0.0037(9) -0.0119(9) 0.0064(9)
C13 0.0444(11) 0.0440(11) 0.0415(11) 0.0035(9) -0.0078(9) 0.0061(9)
C14 0.0689(16) 0.0646(16) 0.0533(14) -0.0159(12) -0.0204(12) 0.0291(13)
C15 0.0468(12) 0.0675(16) 0.0587(15) 0.0100(12) -0.0036(11) -0.0006(11)
C16 0.0571(15) 0.0626(16) 0.083(2) 0.0301(15) -0.0153(14) -0.0081(13)
C17 0.0668(15) 0.0575(14) 0.0393(12) -0.0055(10) -0.0141(11) 0.0135(12)
B1 0.0350(10) 0.0352(10) 0.0262(10) 0.0000(8) -0.0004(8) 0.0020(8)
B2 0.0353(10) 0.0343(10) 0.0313(10) -0.0015(8) -0.0020(8) 0.0003(8)
B3 0.0437(12) 0.0395(12) 0.0463(13) -0.0010(10) -0.0148(10) -0.0002(10)
B4 0.0499(14) 0.0496(14) 0.0472(14) -0.0012(11) -0.0157(11) 0.0031(11)
O1 0.0341(7) 0.0350(7) 0.0384(7) 0.0024(6) -0.0051(5) 0.0033(5)
O2 0.0358(7) 0.0350(7) 0.0390(7) 0.0044(6) -0.0052(6) 0.0017(5)
O3 0.0344(7) 0.0400(7) 0.0395(7) 0.0043(6) -0.0004(6) 0.0013(6)
O4 0.0338(7) 0.0328(7) 0.0466(8) 0.0026(6) -0.0052(6) 0.0026(5)
O5 0.0536(9) 0.0637(10) 0.0357(8) -0.0088(7) -0.0162(7) 0.0139(8)
O6 0.0479(8) 0.0555(9) 0.0453(9) 0.0041(7) -0.0078(7) 0.0143(7)
O7 0.0467(11) 0.0733(13) 0.0384(10) -0.0100(9) -0.0102(8) 0.0144(9)
O8 0.0806(18) 0.0517(13) 0.0723(18) -0.0119(14) -0.0471(16) 0.0192(12)
C18 0.0470(16) 0.084(2) 0.0343(16) -0.0010(15) -0.0042(14) 0.0111(16)
C19 0.0361(14) 0.059(2) 0.0370(14) 0.0035(15) -0.0072(11) 0.0050(15)
C20 0.078(3) 0.062(2) 0.076(3) -0.0032(19) -0.045(2) 0.018(2)
C21 0.071(3) 0.149(7) 0.084(4) 0.029(4) 0.036(3) 0.020(4)
C22 0.068(2) 0.081(2) 0.072(2) 0.0068(18) -0.0394(18) 0.0169(18)
O101 0.044(5) 0.084(7) 0.153(9) 0.064(7) -0.036(6) -0.009(5)
O102 0.064(7) 0.077(7) 0.079(8) 0.013(7) -0.026(7) -0.037(6)
C101 0.054(8) 0.087(9) 0.057(8) -0.005(8) -0.011(7) -0.005(7)
C102 0.072(10) 0.057(9) 0.073(10) 0.009(8) 0.008(8) 0.015(8)
C103 0.074(11) 0.073(10) 0.055(10) -0.008(8) -0.023(9) 0.006(8)
C104 0.088(17) 0.061(11) 0.107(18) 0.034(12) 0.039(13) 0.026(11)
C105 0.089(12) 0.095(13) 0.097(13) 0.024(11) -0.003(11) 0.001(11)
C106 0.079(10) 0.060(9) 0.058(9) 0.004(7) -0.006(8) -0.004(8)

loop_
_atom_type_symbol
_atom_type_description
_atom_type_scat_dispersion_real
_atom_type_scat_dispersion_imag
_atom_type_scat_source
C C 0.0181 0.0091 'International Tables Vol C Tables 4.2.6.8 and 6.1.1.4'
H H 0.0000 0.0000 'International Tables Vol C Tables 4.2.6.8 and 6.1.1.4'
B B 0.0090 0.0039 'International Tables Vol C Tables 4.2.6.8 and 6.1.1.4'
O O 0.0492 0.0322 'International Tables Vol C Tables 4.2.6.8 and 6.1.1.4'

loop_
_geom_angle_atom_site_label_1
_geom_angle_atom_site_label_2
_geom_angle_atom_site_label_3
_geom_angle
O1 C1 C4 108.89(16)
O1 C1 C3 106.79(15)
C4 C1 C3 109.57(18)
O1 C1 C2 102.38(15)
C4 C1 C2 115.02(17)
C3 C1 C2 113.56(18)
O2 C2 C5 108.88(17)
O2 C2 C6 105.95(17)
C5 C2 C6 110.7(2)
O2 C2 C1 102.39(14)
C5 C2 C1 114.59(19)
C6 C2 C1 113.59(19)
O3 C7 C8 111.72(16)
C7 C8 C10 110.97(18)
C7 C8 C11 109.66(18)
C10 C8 C11 109.98(18)
C7 C8 C9 106.29(16)
C10 C8 C9 110.74(17)
C11 C8 C9 109.12(18)
O4 C9 C8 112.06(16)
O5 C12 C14 108.36(18)
O5 C12 C15 106.00(19)
C14 C12 C15 110.9(2)
O5 C12 C13 102.32(16)
C14 C12 C13 115.6(2)
C15 C12 C13 112.70(19)
O6 C13 C16 107.01(19)
O6 C13 C17 108.61(18)
C16 C13 C17 109.8(2)
O6 C13 C12 102.16(16)
C16 C13 C12 113.7(2)
C17 C13 C12 114.9(2)
O2 B1 O1 112.82(17)
O2 B1 B2 124.83(17)
O1 B1 B2 122.32(17)
O4 B2 O3 122.75(18)
O4 B2 B1 119.69(17)
O3 B2 B1 117.55(17)
O5 B3 O6 112.69(18)
O5 B3 B4 123.0(2)
O6 B3 B4 124.3(2)
O8 B4 O7 122.8(2)
O102 B4 O101 104.7(8)
O102 B4 B3 132.5(6)
O8 B4 B3 117.7(2)
O7 B4 B3 118.7(2)
O101 B4 B3 118.6(5)
B1 O1 C1 107.61(15)
B1 O2 C2 107.11(15)
B2 O3 C7 120.39(16)
B2 O4 C9 119.16(15)
B3 O5 C12 107.33(17)
B3 O6 C13 107.46(18)
B4 O7 C18 119.2(2)
B4 O8 C20 119.5(3)
O7 C18 C19 111.9(3)
C20 C19 C18 106.3(3)
C20 C19 C22 108.8(3)
C18 C19 C22 112.0(3)
C20 C19 C21 111.1(4)
C18 C19 C21 109.8(4)
C22 C19 C21 108.8(4)
O8 C20 C19 112.6(3)
B4 O101 C101 101.2(10)
B4 O102 C102 114.9(12)
C103 C101 C102 115(2)
C103 C101 C104 117(2)
C102 C101 C104 106(2)
C103 C101 O101 122(2)
C102 C101 O101 100.4(15)
C104 C101 O101 93.6(18)
C101 C102 C105 122(2)
C101 C102 C106 116.4(18)
C105 C102 C106 111.8(18)
C101 C102 O102 95.4(14)
C105 C102 O102 104.5(19)
C106 C102 O102 103(2)

loop_
_geom_bond_atom_site_label_1
_geom_bond_atom_site_label_2
_geom_bond_distance
C1 O1 1.462(2)
C1 C4 1.515(3)
C1 C3 1.519(3)
C1 C2 1.554(3)
C2 O2 1.467(2)
C2 C5 1.514(3)
C2 C6 1.519(3)
C7 O3 1.441(2)
C7 C8 1.521(3)
C8 C10 1.523(3)
C8 C11 1.529(3)
C8 C9 1.529(3)
C9 O4 1.439(2)
C12 O5 1.470(2)
C12 C14 1.517(3)
C12 C15 1.529(3)
C12 C13 1.544(3)
C13 O6 1.467(2)
C13 C16 1.512(3)
C13 C17 1.522(3)
B1 O2 1.370(3)
B1 O1 1.370(3)
B1 B2 1.713(3)
B2 O4 1.357(3)
B2 O3 1.357(3)
B3 O5 1.354(3)
B3 O6 1.376(3)
B3 B4 1.717(3)
B4 O102 1.294(16)
B4 O8 1.334(4)
B4 O7 1.357(3)
B4 O101 1.491(12)
O7 C18 1.449(4)
O8 C20 1.447(4)
C18 C19 1.506(5)
C19 C20 1.499(5)
C19 C22 1.512(4)
C19 C21 1.512(7)
O101 C101 1.64(2)
O102 C102 1.66(3)
C101 C103 1.44(2)
C101 C102 1.45(3)
C101 C104 1.53(3)
C102 C105 1.46(3)
C102 C106 1.57(3)

loop_
_geom_torsion_atom_site_label_1
_geom_torsion_atom_site_label_2
_geom_torsion_atom_site_label_3
_geom_torsion_atom_site_label_4
_geom_torsion
O1 C1 C2 O2 -27.09(18)
C4 C1 C2 O2 -145.02(17)
C3 C1 C2 O2 87.63(19)
O1 C1 C2 C5 -144.79(18)
C4 C1 C2 C5 97.3(2)
C3 C1 C2 C5 -30.1(2)
O1 C1 C2 C6 86.67(19)
C4 C1 C2 C6 -31.3(2)
C3 C1 C2 C6 -158.60(18)
O3 C7 C8 C10 66.3(2)
O3 C7 C8 C11 -171.96(17)
O3 C7 C8 C9 -54.1(2)
C7 C8 C9 O4 56.0(2)
C10 C8 C9 O4 -64.6(2)
C11 C8 C9 O4 174.18(18)
O5 C12 C13 O6 -27.5(2)
C14 C12 C13 O6 -145.05(19)
C15 C12 C13 O6 85.9(2)
O5 C12 C13 C16 87.4(2)
C14 C12 C13 C16 -30.1(3)
C15 C12 C13 C16 -159.18(19)
O5 C12 C13 C17 -144.89(19)
C14 C12 C13 C17 97.6(2)
C15 C12 C13 C17 -31.5(3)
O2 B1 B2 O4 18.0(3)
O1 B1 B2 O4 -163.95(18)
O2 B1 B2 O3 -161.17(18)
O1 B1 B2 O3 16.9(3)
O5 B3 B4 O102 -95.0(12)
O6 B3 B4 O102 83.0(13)
O5 B3 B4 O8 -131.6(3)
O6 B3 B4 O8 46.4(4)
O5 B3 B4 O7 38.5(4)
O6 B3 B4 O7 -143.5(3)
O5 B3 B4 O101 112.0(9)
O6 B3 B4 O101 -70.0(9)
O2 B1 O1 C1 -7.9(2)
B2 B1 O1 C1 173.82(16)
C4 C1 O1 B1 144.01(17)
C3 C1 O1 B1 -97.76(19)
C2 C1 O1 B1 21.82(19)
O1 B1 O2 C2 -10.8(2)
B2 B1 O2 C2 167.35(18)
C5 C2 O2 B1 145.14(19)
C6 C2 O2 B1 -95.8(2)
C1 C2 O2 B1 23.4(2)
O4 B2 O3 C7 2.4(3)
B1 B2 O3 C7 -178.41(16)
C8 C7 O3 B2 27.2(3)
O3 B2 O4 C9 -0.8(3)
B1 B2 O4 C9 -179.99(17)
C8 C9 O4 B2 -30.1(3)
O6 B3 O5 C12 -12.2(3)
B4 B3 O5 C12 166.0(2)
C14 C12 O5 B3 147.3(2)
C15 C12 O5 B3 -93.5(2)
C13 C12 O5 B3 24.7(2)
O5 B3 O6 C13 -6.8(3)
B4 B3 O6 C13 175.0(2)
C16 C13 O6 B3 -98.2(2)
C17 C13 O6 B3 143.3(2)
C12 C13 O6 B3 21.6(2)
O8 B4 O7 C18 -4.0(5)
B3 B4 O7 C18 -173.6(2)
O7 B4 O8 C20 4.9(6)
B3 B4 O8 C20 174.5(4)
B4 O7 C18 C19 -28.0(4)
O7 C18 C19 C20 55.3(4)
O7 C18 C19 C22 174.1(3)
O7 C18 C19 C21 -65.0(5)
B4 O8 C20 C19 26.7(6)
C18 C19 C20 O8 -54.9(5)
C22 C19 C20 O8 -175.7(4)
C21 C19 C20 O8 64.5(6)
O102 B4 O101 C101 32.0(16)
B3 B4 O101 C101 -168.2(10)
O101 B4 O102 C102 -6.5(18)
B3 B4 O102 C102 -162.2(10)
B4 O101 C101 C103 79(2)
B4 O101 C101 C102 -48.9(17)
B4 O101 C101 C104 -155.5(18)
C103 C101 C102 C105 19(3)
C104 C101 C102 C105 -112(3)
O101 C101 C102 C105 151(2)
C103 C101 C102 C106 161.1(19)
C104 C101 C102 C106 30(3)
O101 C101 C102 C106 -67(2)
C103 C101 C102 O102 -92(2)
C104 C101 C102 O102 137(2)
O101 C101 C102 O102 40.2(16)
B4 O102 C102 C101 -25(2)
B4 O102 C102 C105 -149.4(19)
B4 O102 C102 C106 93.8(19)
